data_2311634
loop_
_publ_author_name
'Tawfiq, Kinaan M.'
'Miller, Gary J.'
'Al-Jeboori, Mohamad J'
'Fennell, Paul S.'
'Coles, Simon J.'
'Tizzard, Graham J.'
'Wilson, Claire'
'Potgieter, Herman'

_publ_section_title
;
 Comparison of the structural motifs and packing arrangements of six novel
 derivatives and one polymorph of
 2-(1-phenyl-1H-1,2,3-triazol-4-yl)pyridine.
;
_journal_coeditor_code EB5029
_journal_issue 'Pt 2'
_journal_name_full 'Acta crystallographica Section B, Structural science, crystal engineering and materials'
_journal_page_first 379
_journal_page_last 389
_journal_paper_doi 10.1107/S2052520614001152
_journal_volume 70
_journal_year 2014
_chemical_formula_moiety 'C13 H10 N4'
_chemical_formula_sum 'C13 H10 N4'
_chemical_formula_weight 222.25
_chemical_name_common
;
'2-(1-phenyl-1H-1,2,3-triazol-4-yl)pyridine'
;
_space_group_IT_number 14
_space_group_name_Hall '-P 2ybc'
_space_group_name_H-M_alt 'P 1 21/c 1'
_symmetry_cell_setting monoclinic
_symmetry_space_group_name_Hall '-P 2ybc'
_symmetry_space_group_name_H-M 'P 1 21/c 1'
_atom_sites_solution_hydrogens geom
_atom_sites_solution_primary direct
_atom_sites_solution_secondary difmap
_audit_creation_method SHELXL-97
_cell_angle_alpha 90.00
_cell_angle_beta 113.0070(10)
_cell_angle_gamma 90.00
_cell_formula_units_Z 8
_cell_length_a 22.6348(5)
_cell_length_b 5.82500(10)
_cell_length_c 17.8421(4)
_cell_measurement_reflns_used 39537
_cell_measurement_temperature 120(2)
_cell_measurement_theta_max 27.48
_cell_measurement_theta_min 2.91
_cell_volume 2165.32(8)
_computing_cell_refinement 'DENZO (Otwinowski & Minor, 1997) & COLLECT (Hooft, R.W.W., 1998)'
_computing_data_collection 'COLLECT (Hooft, R.W.W., 1998)'
_computing_data_reduction 'DENZO (Otwinowski & Minor, 1997) & COLLECT (Hooft, R.W.W., 1998)'
_computing_molecular_graphics 'OLEX2 (Dolomanov, Bourhis, Gildea, Howard & Puschmann, 2009)'
_computing_publication_material 'WINGX (Farrugia, 1998)'
_computing_structure_refinement 'SHELXL-97 (Sheldrick, 1997)'
_computing_structure_solution 'SUPERFLIP (Palatinus & Chapuis, 2007)'
_diffrn_ambient_temperature 120(2)
_diffrn_detector_area_resol_mean 9.091
_diffrn_measured_fraction_theta_full 0.997
_diffrn_measured_fraction_theta_max 0.997
_diffrn_measurement_device_type 'Bruker-Nonius CCD camera on \k-goniostat'
_diffrn_measurement_method '\f & \w scans to fill the asymmetric unit'
_diffrn_radiation_monochromator graphite
_diffrn_radiation_source 'Bruker Nonius FR591 Rotating Anode'
_diffrn_radiation_type MoK\a
_diffrn_radiation_wavelength 0.71073
_diffrn_reflns_av_R_equivalents 0.0567
_diffrn_reflns_av_sigmaI/netI 0.0438
_diffrn_reflns_limit_h_max 29
_diffrn_reflns_limit_h_min -29
_diffrn_reflns_limit_k_max 6
_diffrn_reflns_limit_k_min -7
_diffrn_reflns_limit_l_max 20
_diffrn_reflns_limit_l_min -23
_diffrn_reflns_number 35200
_diffrn_reflns_theta_full 27.48
_diffrn_reflns_theta_max 27.48
_diffrn_reflns_theta_min 2.93
_diffrn_standards_number 0
_exptl_absorpt_coefficient_mu 0.087
_exptl_absorpt_correction_T_max 0.9829
_exptl_absorpt_correction_T_min 0.9712
_exptl_absorpt_correction_type multi-scan
_exptl_absorpt_process_details 'SADABS 2007/2 (Sheldrick, G.M., 2007)'
_exptl_crystal_colour colourless
_exptl_crystal_density_diffrn 1.364
_exptl_crystal_density_method 'not measured'
_exptl_crystal_description block
_exptl_crystal_F_000 928
_exptl_crystal_size_max 0.34
_exptl_crystal_size_mid 0.23
_exptl_crystal_size_min 0.20
_refine_diff_density_max 0.269
_refine_diff_density_min -0.354
_refine_ls_extinction_coef 0.033(2)
_refine_ls_extinction_expression Fc^*^=kFc[1+0.001xFc^2^\l^3^/sin(2\q)]^-1/4^
_refine_ls_extinction_method SHELXL
_refine_ls_goodness_of_fit_ref 1.059
_refine_ls_hydrogen_treatment constr
_refine_ls_matrix_type full
_refine_ls_number_parameters 309
_refine_ls_number_reflns 4956
_refine_ls_number_restraints 0
_refine_ls_restrained_S_all 1.059
_refine_ls_R_factor_all 0.0545
_refine_ls_R_factor_gt 0.0456
_refine_ls_shift/su_max 0.000
_refine_ls_shift/su_mean 0.000
_refine_ls_structure_factor_coef Fsqd
_refine_ls_weighting_details 'calc w=1/[\s^2^(Fo^2^)+(0.0526P)^2^+0.5754P] where P=(Fo^2^+2Fc^2^)/3'
_refine_ls_weighting_scheme calc
_refine_ls_wR_factor_gt 0.1021
_refine_ls_wR_factor_ref 0.1077
_reflns_number_gt 4405
_reflns_number_total 4956
_reflns_threshold_expression >2\s(I)
_cod_data_source_file eb5029sup1.cif
_cod_data_source_block L1
_cod_original_sg_symbol_H-M 'P 21/c'
_cod_database_code 2311634

loop_
_symmetry_equiv_pos_as_xyz
'x, y, z'
'-x, y+1/2, -z+1/2'
'-x, -y, -z'
'x, -y-1/2, z-1/2'

loop_
_atom_site_type_symbol
_atom_site_label
_atom_site_fract_x
_atom_site_fract_y
_atom_site_fract_z
_atom_site_U_iso_or_equiv
_atom_site_adp_type
_atom_site_calc_flag
_atom_site_refinement_flags
_atom_site_occupancy
_atom_site_symmetry_multiplicity
C C1 0.07886(7) 0.2174(3) -0.01624(10) 0.0207(3) Uani d . 1 1
H H1 0.0847 0.0556 -0.0136 0.025 Uiso calc R 1 1
C C2 0.11370(8) 0.3780(3) 0.03988(10) 0.0207(3) Uani d . 1 1
C C3 0.16646(8) 0.3450(3) 0.11954(10) 0.0211(3) Uani d . 1 1
C C4 0.18296(8) 0.5191(3) 0.17764(11) 0.0242(4) Uani d . 1 1
H H4 0.1626 0.6648 0.1652 0.029 Uiso calc R 1 1
C C5 0.23002(8) 0.4744(3) 0.25434(11) 0.0276(4) Uani d . 1 1
H H5 0.2420 0.5889 0.2955 0.033 Uiso calc R 1 1
C C6 0.25929(8) 0.2604(3) 0.26986(11) 0.0263(4) Uani d . 1 1
H H6 0.2912 0.2245 0.3219 0.032 Uiso calc R 1 1
C C7 0.24073(8) 0.1002(3) 0.20739(11) 0.0257(4) Uani d . 1 1
H H7 0.2617 -0.0447 0.2178 0.031 Uiso calc R 1 1
C C8 -0.01622(7) 0.2653(3) -0.14985(9) 0.0198(3) Uani d . 1 1
C C9 -0.03706(8) 0.4117(3) -0.21675(10) 0.0225(3) Uani d . 1 1
H H9 -0.0180 0.5586 -0.2137 0.027 Uiso calc R 1 1
C C10 -0.08616(8) 0.3396(3) -0.28803(11) 0.0261(4) Uani d . 1 1
H H10 -0.1011 0.4380 -0.3341 0.031 Uiso calc R 1 1
C C11 -0.11352(8) 0.1245(3) -0.29233(11) 0.0277(4) Uani d . 1 1
H H11 -0.1470 0.0756 -0.3414 0.033 Uiso calc R 1 1
C C12 -0.09199(8) -0.0197(3) -0.22483(11) 0.0249(4) Uani d . 1 1
H H12 -0.1107 -0.1672 -0.2281 0.030 Uiso calc R 1 1
C C13 -0.04348(8) 0.0499(3) -0.15298(10) 0.0214(3) Uani d . 1 1
H H13 -0.0291 -0.0477 -0.1066 0.026 Uiso calc R 1 1
N N1 0.08924(7) 0.5912(2) 0.01212(9) 0.0240(3) Uani d . 1 1
N N2 0.04099(7) 0.5688(2) -0.05851(9) 0.0233(3) Uani d . 1 1
N N3 0.03426(6) 0.3409(2) -0.07632(8) 0.0199(3) Uani d . 1 1
N N4 0.19505(7) 0.1371(2) 0.13310(9) 0.0241(3) Uani d . 1 1
C C21 0.57059(7) 0.2865(3) 0.09585(9) 0.0207(3) Uani d . 1 1
H H21 0.5773 0.4478 0.0986 0.025 Uiso calc R 1 1
C C22 0.60466(8) 0.1210(3) 0.07479(10) 0.0209(3) Uani d . 1 1
C C23 0.65878(7) 0.1470(3) 0.04927(10) 0.0205(3) Uani d . 1 1
C C24 0.67754(8) -0.0357(3) 0.01264(10) 0.0234(4) Uani d . 1 1
H H24 0.6566 -0.1802 0.0054 0.028 Uiso calc R 1 1
C C25 0.72751(8) -0.0009(3) -0.01287(11) 0.0271(4) Uani d . 1 1
H H25 0.7411 -0.1215 -0.0383 0.032 Uiso calc R 1 1
C C26 0.75731(8) 0.2115(3) -0.00089(11) 0.0275(4) Uani d . 1 1
H H26 0.7915 0.2399 -0.0179 0.033 Uiso calc R 1 1
C C27 0.73577(8) 0.3812(3) 0.03657(11) 0.0261(4) Uani d . 1 1
H H27 0.7564 0.5264 0.0449 0.031 Uiso calc R 1 1
C C28 0.47567(7) 0.2492(3) 0.13615(9) 0.0198(3) Uani d . 1 1
C C29 0.44870(8) 0.4638(3) 0.11137(10) 0.0217(3) Uani d . 1 1
H H29 0.4628 0.5583 0.0782 0.026 Uiso calc R 1 1
C C30 0.40055(8) 0.5388(3) 0.13592(10) 0.0237(4) Uani d . 1 1
H H30 0.3820 0.6862 0.1198 0.028 Uiso calc R 1 1
C C31 0.37951(8) 0.3996(3) 0.18367(11) 0.0263(4) Uani d . 1 1
H H31 0.3464 0.4510 0.1997 0.032 Uiso calc R 1 1
C C32 0.40712(8) 0.1847(3) 0.20791(10) 0.0254(4) Uani d . 1 1
H H32 0.3926 0.0895 0.2405 0.030 Uiso calc R 1 1
C C33 0.45560(8) 0.1081(3) 0.18493(10) 0.0225(3) Uani d . 1 1
H H33 0.4748 -0.0379 0.2021 0.027 Uiso calc R 1 1
N N21 0.57889(7) -0.0893(2) 0.07871(9) 0.0236(3) Uani d . 1 1
N N22 0.53075(7) -0.0610(2) 0.10136(9) 0.0234(3) Uani d . 1 1
N N23 0.52527(6) 0.1679(2) 0.11189(8) 0.0198(3) Uani d . 1 1
N N24 0.68751(7) 0.3542(2) 0.06206(9) 0.0234(3) Uani d . 1 1

loop_
_atom_site_aniso_label
_atom_site_aniso_U_11
_atom_site_aniso_U_22
_atom_site_aniso_U_33
_atom_site_aniso_U_12
_atom_site_aniso_U_13
_atom_site_aniso_U_23
C1 0.0231(8) 0.0175(8) 0.0222(8) 0.0020(6) 0.0096(7) 0.0011(6)
C2 0.0227(8) 0.0194(8) 0.0217(8) -0.0001(6) 0.0107(7) -0.0009(6)
C3 0.0202(7) 0.0219(8) 0.0225(8) -0.0021(6) 0.0098(7) 0.0001(6)
C4 0.0252(8) 0.0207(8) 0.0264(9) -0.0004(6) 0.0095(7) -0.0020(7)
C5 0.0272(9) 0.0280(9) 0.0251(9) -0.0042(7) 0.0075(7) -0.0062(7)
C6 0.0215(8) 0.0304(9) 0.0241(9) -0.0021(7) 0.0058(7) 0.0008(7)
C7 0.0220(8) 0.0220(8) 0.0312(10) 0.0004(6) 0.0084(7) 0.0023(7)
C8 0.0199(7) 0.0202(8) 0.0211(8) 0.0003(6) 0.0098(7) -0.0020(6)
C9 0.0238(8) 0.0198(8) 0.0247(9) 0.0011(6) 0.0103(7) 0.0022(6)
C10 0.0251(8) 0.0293(9) 0.0224(8) 0.0039(7) 0.0076(7) 0.0038(7)
C11 0.0215(8) 0.0326(10) 0.0250(9) -0.0006(7) 0.0046(7) -0.0044(7)
C12 0.0231(8) 0.0210(8) 0.0319(9) -0.0015(6) 0.0121(7) -0.0035(7)
C13 0.0221(8) 0.0194(8) 0.0231(8) 0.0019(6) 0.0092(7) 0.0020(6)
N1 0.0259(7) 0.0204(7) 0.0254(8) -0.0016(6) 0.0096(6) -0.0003(5)
N2 0.0277(7) 0.0155(7) 0.0257(8) -0.0014(5) 0.0094(6) -0.0009(5)
N3 0.0227(7) 0.0169(6) 0.0201(7) -0.0009(5) 0.0082(6) -0.0007(5)
N4 0.0234(7) 0.0237(7) 0.0254(8) 0.0004(6) 0.0097(6) -0.0013(6)
C21 0.0227(8) 0.0182(8) 0.0189(8) -0.0030(6) 0.0056(7) -0.0001(6)
C22 0.0229(8) 0.0191(8) 0.0180(8) -0.0004(6) 0.0049(7) 0.0006(6)
C23 0.0200(7) 0.0203(8) 0.0181(8) 0.0013(6) 0.0040(6) 0.0022(6)
C24 0.0250(8) 0.0197(8) 0.0237(8) -0.0008(6) 0.0074(7) 0.0004(6)
C25 0.0258(8) 0.0277(9) 0.0281(9) 0.0041(7) 0.0111(8) 0.0015(7)
C26 0.0204(8) 0.0308(9) 0.0297(9) 0.0024(7) 0.0082(7) 0.0074(7)
C27 0.0201(8) 0.0229(8) 0.0295(9) -0.0022(6) 0.0033(7) 0.0039(7)
C28 0.0192(7) 0.0199(7) 0.0184(8) -0.0030(6) 0.0054(6) -0.0023(6)
C29 0.0231(7) 0.0201(8) 0.0187(8) -0.0039(6) 0.0049(7) 0.0003(6)
C30 0.0221(8) 0.0180(8) 0.0261(9) -0.0004(6) 0.0039(7) -0.0014(6)
C31 0.0220(8) 0.0295(9) 0.0273(9) -0.0009(7) 0.0094(7) -0.0025(7)
C32 0.0247(8) 0.0281(9) 0.0229(9) -0.0034(7) 0.0088(7) 0.0041(7)
C33 0.0244(8) 0.0203(8) 0.0203(8) -0.0020(6) 0.0061(7) 0.0012(6)
N21 0.0271(7) 0.0196(7) 0.0233(8) -0.0005(6) 0.0092(6) 0.0010(5)
N22 0.0275(7) 0.0169(7) 0.0252(8) -0.0006(5) 0.0097(6) -0.0001(5)
N23 0.0233(7) 0.0152(6) 0.0200(7) -0.0017(5) 0.0074(6) -0.0001(5)
N24 0.0213(7) 0.0200(7) 0.0239(7) -0.0008(5) 0.0036(6) 0.0007(5)

loop_
_atom_type_symbol
_atom_type_description
_atom_type_scat_dispersion_real
_atom_type_scat_dispersion_imag
_atom_type_scat_source
C C 0.0033 0.0016 'International Tables Vol C Tables 4.2.6.8 and 6.1.1.4'
H H 0.0000 0.0000 'International Tables Vol C Tables 4.2.6.8 and 6.1.1.4'
N N 0.0061 0.0033 'International Tables Vol C Tables 4.2.6.8 and 6.1.1.4'

loop_
_geom_angle_atom_site_label_1
_geom_angle_atom_site_label_2
_geom_angle_atom_site_label_3
_geom_angle
N3 C1 C2 104.64(14)
N3 C1 H1 127.7
C2 C1 H1 127.7
N1 C2 C1 108.56(14)
N1 C2 C3 121.96(14)
C1 C2 C3 129.41(15)
N4 C3 C4 123.34(16)
N4 C3 C2 116.28(14)
C4 C3 C2 120.33(15)
C5 C4 C3 118.40(16)
C5 C4 H4 120.8
C3 C4 H4 120.8
C6 C5 C4 119.10(16)
C6 C5 H5 120.5
C4 C5 H5 120.5
C7 C6 C5 118.23(16)
C7 C6 H6 120.9
C5 C6 H6 120.9
N4 C7 C6 124.08(16)
N4 C7 H7 118.0
C6 C7 H7 118.0
C13 C8 C9 121.53(15)
C13 C8 N3 119.84(14)
C9 C8 N3 118.63(14)
C10 C9 C8 118.84(16)
C10 C9 H9 120.6
C8 C9 H9 120.6
C11 C10 C9 120.33(16)
C11 C10 H10 119.8
C9 C10 H10 119.8
C10 C11 C12 120.00(16)
C10 C11 H11 120.0
C12 C11 H11 120.0
C13 C12 C11 120.54(16)
C13 C12 H12 119.7
C11 C12 H12 119.7
C12 C13 C8 118.76(15)
C12 C13 H13 120.6
C8 C13 H13 120.6
N2 N1 C2 108.92(13)
N1 N2 N3 107.24(12)
C1 N3 N2 110.63(13)
C1 N3 C8 129.94(14)
N2 N3 C8 119.41(13)
C7 N4 C3 116.82(15)
N23 C21 C22 104.57(14)
N23 C21 H21 127.7
C22 C21 H21 127.7
N21 C22 C21 108.49(14)
N21 C22 C23 122.00(14)
C21 C22 C23 129.49(15)
N24 C23 C24 123.09(15)
N24 C23 C22 116.38(14)
C24 C23 C22 120.52(14)
C25 C24 C23 118.47(16)
C25 C24 H24 120.8
C23 C24 H24 120.8
C26 C25 C24 119.30(16)
C26 C25 H25 120.3
C24 C25 H25 120.3
C27 C26 C25 118.04(16)
C27 C26 H26 121.0
C25 C26 H26 121.0
N24 C27 C26 124.41(16)
N24 C27 H27 117.8
C26 C27 H27 117.8
C29 C28 C33 121.33(15)
C29 C28 N23 120.10(14)
C33 C28 N23 118.57(14)
C28 C29 C30 118.90(15)
C28 C29 H29 120.5
C30 C29 H29 120.5
C31 C30 C29 120.52(15)
C31 C30 H30 119.7
C29 C30 H30 119.7
C30 C31 C32 119.76(16)
C30 C31 H31 120.1
C32 C31 H31 120.1
C33 C32 C31 120.60(16)
C33 C32 H32 119.7
C31 C32 H32 119.7
C32 C33 C28 118.88(15)
C32 C33 H33 120.6
C28 C33 H33 120.6
N22 N21 C22 108.94(13)
N21 N22 N23 107.32(13)
C21 N23 N22 110.68(13)
C21 N23 C28 129.91(14)
N22 N23 C28 119.41(13)
C27 N24 C23 116.67(14)

loop_
_geom_bond_atom_site_label_1
_geom_bond_atom_site_label_2
_geom_bond_distance
C1 N3 1.357(2)
C1 C2 1.372(2)
C1 H1 0.9500
C2 N1 1.371(2)
C2 C3 1.469(2)
C3 N4 1.350(2)
C3 C4 1.393(2)
C4 C5 1.391(2)
C4 H4 0.9500
C5 C6 1.388(3)
C5 H5 0.9500
C6 C7 1.387(2)
C6 H6 0.9500
C7 N4 1.342(2)
C7 H7 0.9500
C8 C13 1.389(2)
C8 C9 1.391(2)
C8 N3 1.431(2)
C9 C10 1.387(2)
C9 H9 0.9500
C10 C11 1.386(2)
C10 H10 0.9500
C11 C12 1.391(3)
C11 H11 0.9500
C12 C13 1.383(2)
C12 H12 0.9500
C13 H13 0.9500
N1 N2 1.312(2)
N2 N3 1.3601(18)
C21 N23 1.357(2)
C21 C22 1.375(2)
C21 H21 0.9500
C22 N21 1.371(2)
C22 C23 1.472(2)
C23 N24 1.348(2)
C23 C24 1.399(2)
C24 C25 1.389(2)
C24 H24 0.9500
C25 C26 1.385(3)
C25 H25 0.9500
C26 C27 1.384(3)
C26 H26 0.9500
C27 N24 1.347(2)
C27 H27 0.9500
C28 C29 1.386(2)
C28 C33 1.396(2)
C28 N23 1.433(2)
C29 C30 1.394(2)
C29 H29 0.9500
C30 C31 1.388(2)
C30 H30 0.9500
C31 C32 1.390(2)
C31 H31 0.9500
C32 C33 1.387(2)
C32 H32 0.9500
C33 H33 0.9500
N21 N22 1.3123(19)
N22 N23 1.3585(18)

loop_
_geom_torsion_atom_site_label_1
_geom_torsion_atom_site_label_2
_geom_torsion_atom_site_label_3
_geom_torsion_atom_site_label_4
_geom_torsion
N3 C1 C2 N1 -0.01(17)
N3 C1 C2 C3 176.83(15)
N1 C2 C3 N4 -166.85(15)
C1 C2 C3 N4 16.7(3)
N1 C2 C3 C4 15.7(2)
C1 C2 C3 C4 -160.72(17)
N4 C3 C4 C5 -1.9(3)
C2 C3 C4 C5 175.32(15)
C3 C4 C5 C6 0.8(3)
C4 C5 C6 C7 0.8(3)
C5 C6 C7 N4 -1.6(3)
C13 C8 C9 C10 -0.1(2)
N3 C8 C9 C10 -179.73(14)
C8 C9 C10 C11 -0.4(2)
C9 C10 C11 C12 0.3(3)
C10 C11 C12 C13 0.3(3)
C11 C12 C13 C8 -0.7(2)
C9 C8 C13 C12 0.7(2)
N3 C8 C13 C12 -179.70(14)
C1 C2 N1 N2 -0.03(18)
C3 C2 N1 N2 -177.15(14)
C2 N1 N2 N3 0.06(17)
C2 C1 N3 N2 0.05(17)
C2 C1 N3 C8 -178.43(15)
N1 N2 N3 C1 -0.07(17)
N1 N2 N3 C8 178.59(13)
C13 C8 N3 C1 28.4(2)
C9 C8 N3 C1 -151.93(16)
C13 C8 N3 N2 -149.95(15)
C9 C8 N3 N2 29.7(2)
C6 C7 N4 C3 0.6(2)
C4 C3 N4 C7 1.2(2)
C2 C3 N4 C7 -176.13(14)
N23 C21 C22 N21 0.09(17)
N23 C21 C22 C23 178.42(16)
N21 C22 C23 N24 -168.14(14)
C21 C22 C23 N24 13.7(3)
N21 C22 C23 C24 12.9(2)
C21 C22 C23 C24 -165.23(17)
N24 C23 C24 C25 -1.0(2)
C22 C23 C24 C25 177.90(15)
C23 C24 C25 C26 0.4(2)
C24 C25 C26 C27 0.2(3)
C25 C26 C27 N24 -0.2(3)
C33 C28 C29 C30 0.0(2)
N23 C28 C29 C30 -179.95(14)
C28 C29 C30 C31 -0.7(2)
C29 C30 C31 C32 0.7(3)
C30 C31 C32 C33 0.1(3)
C31 C32 C33 C28 -0.8(2)
C29 C28 C33 C32 0.8(2)
N23 C28 C33 C32 -179.30(14)
C21 C22 N21 N22 -0.16(18)
C23 C22 N21 N22 -178.63(14)
C22 N21 N22 N23 0.15(17)
C22 C21 N23 N22 0.00(17)
C22 C21 N23 C28 -179.46(15)
N21 N22 N23 C21 -0.10(17)
N21 N22 N23 C28 179.42(13)
C29 C28 N23 C21 30.2(2)
C33 C28 N23 C21 -149.71(16)
C29 C28 N23 N22 -149.22(15)
C33 C28 N23 N22 30.9(2)
C26 C27 N24 C23 -0.3(2)
C24 C23 N24 C27 0.9(2)
C22 C23 N24 C27 -178.02(14)
